data_4516726
loop_
_publ_author_name
'Yamamoto, Yoshihiko'
'Nishimura, Kei-ichiro'
'Shibuya, Masatoshi'

_publ_section_title
;
 Ruthenium-Catalyzed Cycloisomerization of 1,6-Diynes with Styryl
 Terminals Leading to Indenylidene Cycloalkanes
;
_journal_issue 2
_journal_name_full 'ACS Catalysis'
_journal_page_first 1101
_journal_paper_doi 10.1021/acscatal.6b03322
_journal_volume 7
_journal_year 2017
_chemical_formula_sum 'C28 H21 N3 O3'
_chemical_formula_weight 447.48
_space_group_crystal_system triclinic
_space_group_IT_number 2
_space_group_name_Hall '-P 1'
_space_group_name_H-M_alt 'P -1'
_atom_sites_solution_hydrogens geom
_cell_angle_alpha 86.4189(15)
_cell_angle_beta 81.6947(13)
_cell_angle_gamma 73.8739(14)
_cell_formula_units_Z 4
_cell_length_a 8.4814(4)
_cell_length_b 13.8492(7)
_cell_length_c 19.5575(10)
_cell_measurement_reflns_used 9888
_cell_measurement_temperature 93.0(2)
_cell_measurement_theta_max 28.9023
_cell_measurement_theta_min 2.5698
_cell_volume 2183.10(19)
_computing_cell_refinement 'SAINT V8.32B (Bruker AXS Inc., 2013)'
_computing_data_collection 'Bruker Instrument Service v3.0.29'
_computing_data_reduction 'SAINT V8.32B (Bruker AXS Inc., 2013)'
_computing_molecular_graphics 'XSHELL V6.3.1 (Bruke AXS)'
_computing_publication_material 'Generate Report (Bruker AXS)'
_computing_structure_refinement 'SHELXL-2013 (Sheldrick, 2013)'
_diffrn_ambient_temperature 93.0(2)
_diffrn_detector_area_resol_mean 10.4167
_diffrn_measured_fraction_theta_full 0.737
_diffrn_measured_fraction_theta_max 0.737
_diffrn_measurement_device_type 'Bruker D8 goniometer'
_diffrn_measurement_method 'omega scans'
_diffrn_radiation_monochromator graphite
_diffrn_radiation_type MoK\a
_diffrn_radiation_wavelength 0.71073
_diffrn_reflns_av_R_equivalents 0.0175
_diffrn_reflns_limit_h_max 11
_diffrn_reflns_limit_h_min -9
_diffrn_reflns_limit_k_max 17
_diffrn_reflns_limit_k_min -18
_diffrn_reflns_limit_l_max 23
_diffrn_reflns_limit_l_min -26
_diffrn_reflns_number 16542
_diffrn_reflns_theta_full 28.90
_diffrn_reflns_theta_max 28.90
_diffrn_reflns_theta_min 2.52
_diffrn_source 'sealed tube'
_exptl_absorpt_coefficient_mu 0.090
_exptl_absorpt_correction_T_max 0.98
_exptl_absorpt_correction_T_min 0.89
_exptl_absorpt_correction_type empirical
_exptl_absorpt_process_details 'SADABS V2012/1 (Bruker AXS Inc.)'
_exptl_crystal_colour colorless
_exptl_crystal_density_diffrn 1.361
_exptl_crystal_density_method 'not measured'
_exptl_crystal_description block
_exptl_crystal_F_000 936
_exptl_crystal_size_max 0.300
_exptl_crystal_size_mid 0.300
_exptl_crystal_size_min 0.200
_refine_diff_density_max 1.026
_refine_diff_density_min -0.376
_refine_ls_extinction_method SHELXL
_refine_ls_goodness_of_fit_ref 1.030
_refine_ls_hydrogen_treatment constr
_refine_ls_matrix_type full
_refine_ls_number_parameters 614
_refine_ls_number_reflns 8496
_refine_ls_number_restraints 0
_refine_ls_restrained_S_all 1.030
_refine_ls_R_factor_all 0.0582
_refine_ls_R_factor_gt 0.0519
_refine_ls_shift/su_max 1.027
_refine_ls_shift/su_mean 0.002
_refine_ls_structure_factor_coef Fsqd
_refine_ls_weighting_details 'w=1/[\s^2^(Fo^2^)+(0.0607P)^2^+2.2813P] where P=(Fo^2^+2Fc^2^)/3'
_refine_ls_weighting_scheme calc
_refine_ls_wR_factor_gt 0.1334
_refine_ls_wR_factor_ref 0.1381
_reflns_number_gt 7554
_reflns_number_total 8496
_reflns_threshold_expression 'I > 2\s(I)'
_cod_data_source_file cs6b03322_si_002.cif
_cod_data_source_block I
_cod_database_code 4516726

loop_
_space_group_symop_operation_xyz
'x, y, z'
'-x, -y, -z'

loop_
_atom_site_type_symbol
_atom_site_label
_atom_site_fract_x
_atom_site_fract_y
_atom_site_fract_z
_atom_site_U_iso_or_equiv
_atom_site_adp_type
_atom_site_calc_flag
_atom_site_refinement_flags_adp
_atom_site_refinement_flags_posn
_atom_site_occupancy
C C1 0.8213(2) 0.79430(15) 0.98667(9) 0.0208(4) Uani d . . 1
H H1 0.8698 0.8528 0.9826 0.025 Uiso calc U R 1
C C2 0.8329(2) 0.75025(15) 1.05825(10) 0.0202(4) Uani d . . 1
C C3 0.9850(2) 0.72428(17) 1.09358(10) 0.0250(4) Uani d . . 1
H H3A 1.0721 0.6687 1.07 0.03 Uiso calc U R 1
H H3B 1.0292 0.7833 1.0941 0.03 Uiso calc U R 1
C C4 0.7594(2) 0.69528(17) 1.16998(10) 0.0243(4) Uani d . . 1
H H4A 0.6933 0.7421 1.2063 0.029 Uiso calc U R 1
H H4B 0.7455 0.6273 1.1818 0.029 Uiso calc U R 1
C C5 0.7082(2) 0.73049(15) 1.10045(9) 0.0197(4) Uani d . . 1
C C6 0.5391(2) 0.73745(15) 1.08173(9) 0.0193(4) Uani d . . 1
C C7 0.4988(2) 0.63687(15) 1.09631(9) 0.0200(4) Uani d . . 1
C C8 0.5778(2) 0.54400(16) 1.06926(10) 0.0244(4) Uani d . . 1
H H8 0.6701 0.5358 1.0342 0.029 Uiso calc U R 1
C C9 0.5197(3) 0.46205(17) 1.09436(11) 0.0282(4) Uani d . . 1
H H9 0.573 0.3972 1.0764 0.034 Uiso calc U R 1
C C10 0.3844(3) 0.47469(17) 1.14536(11) 0.0288(5) Uani d . . 1
H H10 0.3447 0.4184 1.1613 0.035 Uiso calc U R 1
C C11 0.3057(2) 0.56841(17) 1.17367(10) 0.0276(5) Uani d . . 1
H H11 0.2145 0.5763 1.2093 0.033 Uiso calc U R 1
C C12 0.3634(2) 0.65022(15) 1.14877(9) 0.0220(4) Uani d . . 1
C C13 0.3079(2) 0.75649(16) 1.16667(10) 0.0244(4) Uani d . . 1
H H13 0.2173 0.7849 1.2006 0.029 Uiso calc U R 1
C C14 0.4025(2) 0.80784(15) 1.12859(9) 0.0217(4) Uani d . . 1
H H14 0.3868 0.8783 1.1305 0.026 Uiso calc U R 1
C C15 0.9115(2) 0.72274(15) 0.92856(9) 0.0207(4) Uani d . . 1
C C16 0.9813(3) 0.76116(17) 0.86802(11) 0.0351(5) Uani d . . 1
H H16 0.9738 0.8309 0.8637 0.042 Uiso calc U R 1
C C17 1.0621(3) 0.69808(19) 0.81385(12) 0.0419(6) Uani d . . 1
H H17 1.11 0.7248 0.7727 0.05 Uiso calc U R 1
C C18 1.0731(3) 0.59704(18) 0.81960(11) 0.0323(5) Uani d . . 1
H H18 1.1271 0.5542 0.7823 0.039 Uiso calc U R 1
C C19 1.0052(3) 0.55800(17) 0.88002(12) 0.0307(5) Uani d . . 1
H H19 1.0127 0.4882 0.8842 0.037 Uiso calc U R 1
C C20 0.9260(2) 0.62103(16) 0.93451(11) 0.0270(4) Uani d . . 1
H H20 0.8815 0.5938 0.9762 0.032 Uiso calc U R 1
C C21 0.5761(2) 0.89023(15) 0.92950(10) 0.0227(4) Uani d . . 1
C C22 0.4005(2) 0.79660(15) 0.97725(10) 0.0221(4) Uani d . . 1
C C23 0.3044(3) 0.91684(16) 0.88223(11) 0.0278(4) Uani d . . 1
C C24 0.3325(3) 0.9015(2) 0.81311(12) 0.0412(6) Uani d . . 1
H H24 0.4351 0.8594 0.7927 0.049 Uiso calc U R 1
C C25 0.2075(4) 0.9488(3) 0.77166(13) 0.0515(8) Uani d . . 1
H H25 0.2274 0.9408 0.723 0.062 Uiso calc U R 1
C C26 0.0589(4) 1.0059(2) 0.80179(15) 0.0474(7) Uani d . . 1
H H26 -0.0247 1.0369 0.7737 0.057 Uiso calc U R 1
C C27 0.0268(3) 1.0198(2) 0.87290(15) 0.0460(6) Uani d . . 1
H H27 -0.0783 1.0591 0.8932 0.055 Uiso calc U R 1
C C28 0.1497(3) 0.97589(19) 0.91389(14) 0.0395(6) Uani d . . 1
H H28 0.1303 0.9853 0.9624 0.047 Uiso calc U R 1
N N1 0.64120(19) 0.83389(12) 0.98399(8) 0.0209(3) Uani d . . 1
N N2 0.54588(19) 0.76532(12) 1.00703(8) 0.0205(3) Uani d . . 1
N N3 0.4260(2) 0.86831(13) 0.92660(8) 0.0237(4) Uani d . . 1
O O1 0.93094(16) 0.69403(12) 1.16277(7) 0.0282(3) Uani d . . 1
O O2 0.63631(19) 0.94756(11) 0.89193(7) 0.0296(3) Uani d . . 1
O O3 0.27740(17) 0.76795(11) 0.99175(7) 0.0280(3) Uani d . . 1
C C1B 0.3709(2) 0.78789(14) 0.51004(9) 0.0188(4) Uani d . . 1
H H1B 0.4259 0.843 0.5107 0.023 Uiso calc U R 1
C C2B 0.4323(2) 0.73607(14) 0.44216(9) 0.0187(4) Uani d . . 1
C C3B 0.6098(2) 0.70007(16) 0.41089(10) 0.0236(4) Uani d . . 1
H H3B1 0.6647 0.7549 0.4081 0.028 Uiso calc U R 1
H H3B2 0.671 0.6432 0.4384 0.028 Uiso calc U R 1
C C4B 0.4347(2) 0.67916(17) 0.33283(10) 0.0252(4) Uani d . . 1
H H4B1 0.4183 0.6133 0.3237 0.03 Uiso calc U R 1
H H4B2 0.4037 0.7259 0.2936 0.03 Uiso calc U R 1
C C5B 0.3343(2) 0.72060(14) 0.39930(9) 0.0186(4) Uani d . . 1
C C6B 0.1498(2) 0.73702(14) 0.41446(9) 0.0167(4) Uani d . . 1
C C7B 0.1099(2) 0.63831(14) 0.40440(9) 0.0172(4) Uani d . . 1
C C8B 0.1609(2) 0.54573(15) 0.43707(10) 0.0225(4) Uani d . . 1
H H8B 0.2229 0.5378 0.4748 0.027 Uiso calc U R 1
C C9B 0.1193(3) 0.46410(15) 0.41342(10) 0.0254(4) Uani d . . 1
H H9B 0.1513 0.4001 0.4358 0.03 Uiso calc U R 1
C C10B 0.0316(2) 0.47580(15) 0.35755(10) 0.0246(4) Uani d . . 1
H H10B 0.0049 0.4195 0.3418 0.03 Uiso calc U R 1
C C11B -0.0182(2) 0.56892(15) 0.32409(10) 0.0218(4) Uani d . . 1
H H11B -0.0775 0.5765 0.2856 0.026 Uiso calc U R 1
C C12B 0.0209(2) 0.65051(14) 0.34826(9) 0.0177(4) Uani d . . 1
C C13B -0.0124(2) 0.75618(14) 0.32436(9) 0.0191(4) Uani d . . 1
H H13B -0.0736 0.7842 0.2875 0.023 Uiso calc U R 1
C C14B 0.0556(2) 0.80715(14) 0.36185(9) 0.0185(4) Uani d . . 1
H H14B 0.0465 0.8771 0.3565 0.022 Uiso calc U R 1
C C15B 0.4039(2) 0.72203(14) 0.57444(9) 0.0193(4) Uani d . . 1
C C16B 0.4897(3) 0.74784(16) 0.62237(11) 0.0284(4) Uani d . . 1
H H16B 0.5301 0.8056 0.6143 0.034 Uiso calc U R 1
C C17B 0.5169(3) 0.68964(18) 0.68211(11) 0.0361(5) Uani d . . 1
H H17B 0.5775 0.7071 0.7144 0.043 Uiso calc U R 1
C C18B 0.4565(3) 0.60644(17) 0.69500(10) 0.0296(5) Uani d . . 1
H H18B 0.4735 0.5675 0.7364 0.036 Uiso calc U R 1
C C19B 0.3716(3) 0.58029(18) 0.64763(12) 0.0345(5) Uani d . . 1
H H19B 0.33 0.5231 0.6562 0.041 Uiso calc U R 1
C C20B 0.3466(3) 0.63732(18) 0.58735(12) 0.0344(5) Uani d . . 1
H H20B 0.2896 0.6181 0.5545 0.041 Uiso calc U R 1
C C21B 0.0946(2) 0.89603(14) 0.55891(9) 0.0192(4) Uani d . . 1
C C22B -0.0611(2) 0.80856(14) 0.51463(9) 0.0184(4) Uani d . . 1
C C23B -0.2073(2) 0.93626(14) 0.60465(9) 0.0209(4) Uani d . . 1
C C24B -0.2018(3) 0.94320(17) 0.67471(10) 0.0289(5) Uani d . . 1
H H24B -0.1042 0.9106 0.6945 0.035 Uiso calc U R 1
C C25B -0.3424(3) 0.99883(19) 0.71556(11) 0.0378(6) Uani d . . 1
H H25B -0.3401 1.0054 0.7634 0.045 Uiso calc U R 1
C C26B -0.4851(3) 1.04453(18) 0.68665(12) 0.0364(5) Uani d . . 1
H H26B -0.5799 1.0832 0.7146 0.044 Uiso calc U R 1
C C27B -0.4907(3) 1.03435(16) 0.61736(12) 0.0317(5) Uani d . . 1
H H27B -0.5903 1.0638 0.5981 0.038 Uiso calc U R 1
C C28B -0.3504(3) 0.98093(15) 0.57573(10) 0.0245(4) Uani d . . 1
H H28B -0.3528 0.9751 0.5278 0.029 Uiso calc U R 1
N N1B 0.19244(19) 0.83519(12) 0.50748(8) 0.0182(3) Uani d . . 1
N N2B 0.10246(19) 0.77135(12) 0.48703(7) 0.0175(3) Uani d . . 1
N N3B -0.06210(19) 0.88127(12) 0.56156(8) 0.0189(3) Uani d . . 1
O O1B 0.60279(16) 0.66851(11) 0.34281(7) 0.0260(3) Uani d . . 1
O O2B 0.13734(17) 0.95111(10) 0.59402(7) 0.0246(3) Uani d . . 1
O O3B -0.17883(16) 0.78309(10) 0.50173(7) 0.0227(3) Uani d . . 1

loop_
_atom_site_aniso_label
_atom_site_aniso_U_11
_atom_site_aniso_U_22
_atom_site_aniso_U_33
_atom_site_aniso_U_12
_atom_site_aniso_U_13
_atom_site_aniso_U_23
C1 0.0185(9) 0.0220(10) 0.0222(9) -0.0078(8) -0.0002(7) 0.0011(7)
C2 0.0197(9) 0.0220(10) 0.0207(9) -0.0079(8) -0.0020(7) -0.0042(7)
C3 0.0194(9) 0.0327(12) 0.0257(10) -0.0111(8) -0.0028(7) -0.0029(8)
C4 0.0188(9) 0.0353(12) 0.0196(9) -0.0075(8) -0.0048(7) -0.0004(8)
C5 0.0190(9) 0.0234(10) 0.0170(9) -0.0055(8) -0.0027(7) -0.0027(7)
C6 0.0192(8) 0.0244(10) 0.0144(8) -0.0058(8) -0.0040(7) 0.0031(7)
C7 0.0176(8) 0.0278(11) 0.0169(8) -0.0087(8) -0.0082(7) 0.0065(7)
C8 0.0241(9) 0.0300(11) 0.0203(9) -0.0078(8) -0.0064(7) 0.0002(8)
C9 0.0337(11) 0.0268(11) 0.0272(10) -0.0095(9) -0.0126(8) 0.0020(8)
C10 0.0314(11) 0.0317(12) 0.0295(10) -0.0165(9) -0.0135(9) 0.0111(9)
C11 0.0200(9) 0.0389(13) 0.0250(10) -0.0115(9) -0.0051(8) 0.0114(9)
C12 0.0170(8) 0.0301(11) 0.0192(9) -0.0058(8) -0.0076(7) 0.0069(8)
C13 0.0165(8) 0.0339(12) 0.0194(9) -0.0017(8) -0.0029(7) 0.0034(8)
C14 0.0204(9) 0.0236(10) 0.0190(9) -0.0018(8) -0.0047(7) 0.0001(7)
C15 0.0184(8) 0.0247(10) 0.0199(9) -0.0077(8) -0.0024(7) 0.0006(7)
C16 0.0505(14) 0.0244(12) 0.0276(11) -0.0127(10) 0.0089(10) -0.0003(8)
C17 0.0604(16) 0.0347(13) 0.0246(11) -0.0122(12) 0.0117(10) 0.0015(9)
C18 0.0376(12) 0.0349(13) 0.0240(10) -0.0094(10) 0.0000(9) -0.0094(9)
C19 0.0295(11) 0.0254(11) 0.0383(12) -0.0115(9) 0.0015(9) -0.0046(9)
C20 0.0219(9) 0.0292(11) 0.0281(10) -0.0083(8) 0.0038(8) 0.0020(8)
C21 0.0262(10) 0.0209(10) 0.0197(9) -0.0051(8) -0.0011(7) -0.0015(7)
C22 0.0233(9) 0.0235(10) 0.0191(9) -0.0052(8) -0.0046(7) 0.0010(7)
C23 0.0353(11) 0.0231(11) 0.0286(10) -0.0101(9) -0.0164(9) 0.0096(8)
C24 0.0352(12) 0.0623(17) 0.0273(11) -0.0161(12) -0.0059(9) 0.0061(11)
C25 0.0586(17) 0.089(2) 0.0242(11) -0.0477(17) -0.0140(11) 0.0149(12)
C26 0.0519(16) 0.0379(14) 0.0617(17) -0.0196(13) -0.0327(14) 0.0206(12)
C27 0.0413(13) 0.0323(14) 0.0624(17) -0.0015(11) -0.0181(12) 0.0000(12)
C28 0.0390(13) 0.0330(13) 0.0439(14) -0.0021(11) -0.0115(10) -0.0027(10)
N1 0.0209(8) 0.0211(9) 0.0215(8) -0.0081(7) -0.0011(6) 0.0022(6)
N2 0.0209(8) 0.0260(9) 0.0168(7) -0.0106(7) -0.0035(6) 0.0048(6)
N3 0.0262(8) 0.0240(9) 0.0197(8) -0.0048(7) -0.0056(6) 0.0055(6)
O1 0.0190(7) 0.0458(9) 0.0211(7) -0.0096(6) -0.0052(5) -0.0018(6)
O2 0.0344(8) 0.0249(8) 0.0284(7) -0.0101(6) -0.0001(6) 0.0062(6)
O3 0.0236(7) 0.0349(9) 0.0287(7) -0.0122(6) -0.0093(6) 0.0079(6)
C1B 0.0202(9) 0.0199(10) 0.0185(9) -0.0083(8) -0.0048(7) -0.0001(7)
C2B 0.0209(9) 0.0201(10) 0.0163(8) -0.0072(8) -0.0044(7) 0.0021(7)
C3B 0.0214(9) 0.0321(11) 0.0183(9) -0.0077(8) -0.0051(7) -0.0016(8)
C4B 0.0181(9) 0.0384(12) 0.0190(9) -0.0067(8) -0.0021(7) -0.0047(8)
C5B 0.0205(9) 0.0200(10) 0.0163(8) -0.0071(8) -0.0031(7) 0.0016(7)
C6B 0.0191(8) 0.0184(10) 0.0129(8) -0.0053(7) -0.0023(6) -0.0014(7)
C7B 0.0159(8) 0.0207(10) 0.0149(8) -0.0052(7) 0.0006(6) -0.0036(7)
C8B 0.0265(9) 0.0227(10) 0.0177(9) -0.0051(8) -0.0036(7) -0.0004(7)
C9B 0.0311(10) 0.0186(10) 0.0244(10) -0.0058(8) 0.0008(8) -0.0004(8)
C10B 0.0260(10) 0.0228(11) 0.0267(10) -0.0107(8) 0.0019(8) -0.0076(8)
C11B 0.0177(8) 0.0266(11) 0.0224(9) -0.0075(8) -0.0021(7) -0.0051(8)
C12B 0.0139(8) 0.0220(10) 0.0167(8) -0.0047(7) 0.0008(6) -0.0031(7)
C13B 0.0163(8) 0.0230(10) 0.0169(8) -0.0031(7) -0.0036(7) 0.0007(7)
C14B 0.0188(8) 0.0190(10) 0.0163(8) -0.0037(7) -0.0009(7) 0.0006(7)
C15B 0.0189(8) 0.0222(10) 0.0160(8) -0.0044(7) -0.0017(7) -0.0009(7)
C16B 0.0376(11) 0.0236(11) 0.0271(10) -0.0090(9) -0.0132(9) -0.0004(8)
C17B 0.0516(14) 0.0334(13) 0.0267(11) -0.0092(11) -0.0210(10) -0.0007(9)
C18B 0.0323(11) 0.0310(12) 0.0196(9) 0.0006(9) -0.0045(8) 0.0038(8)
C19B 0.0367(12) 0.0361(13) 0.0367(12) -0.0182(10) -0.0154(10) 0.0156(10)
C20B 0.0456(13) 0.0375(13) 0.0316(11) -0.0242(11) -0.0221(10) 0.0123(9)
C21B 0.0249(9) 0.0168(9) 0.0164(8) -0.0062(8) -0.0049(7) 0.0018(7)
C22B 0.0237(9) 0.0178(9) 0.0143(8) -0.0069(8) -0.0019(7) -0.0003(7)
C23B 0.0275(10) 0.0164(10) 0.0193(9) -0.0096(8) 0.0028(7) -0.0025(7)
C24B 0.0366(11) 0.0320(12) 0.0206(10) -0.0140(10) -0.0008(8) -0.0044(8)
C25B 0.0492(14) 0.0448(14) 0.0219(10) -0.0211(12) 0.0081(9) -0.0111(9)
C26B 0.0349(12) 0.0340(13) 0.0390(12) -0.0143(10) 0.0145(10) -0.0123(10)
C27B 0.0279(10) 0.0239(11) 0.0408(12) -0.0063(9) 0.0030(9) -0.0032(9)
C28B 0.0294(10) 0.0199(10) 0.0234(10) -0.0072(8) 0.0006(8) -0.0008(7)
N1B 0.0215(7) 0.0188(8) 0.0169(7) -0.0080(6) -0.0053(6) -0.0019(6)
N2B 0.0206(7) 0.0199(8) 0.0143(7) -0.0087(6) -0.0024(6) -0.0032(6)
N3B 0.0229(8) 0.0183(8) 0.0162(7) -0.0069(7) -0.0017(6) -0.0027(6)
O1B 0.0190(6) 0.0408(9) 0.0186(7) -0.0078(6) -0.0022(5) -0.0051(6)
O2B 0.0302(7) 0.0216(7) 0.0246(7) -0.0090(6) -0.0058(6) -0.0057(5)
O3B 0.0220(7) 0.0268(8) 0.0217(7) -0.0108(6) -0.0003(5) -0.0050(5)

loop_
_atom_type_symbol
_atom_type_description
_atom_type_scat_dispersion_real
_atom_type_scat_dispersion_imag
_atom_type_scat_source
C C 0.0033 0.0016 'International Tables Vol C Tables 4.2.6.8 and 6.1.1.4'
H H 0.0000 0.0000 'International Tables Vol C Tables 4.2.6.8 and 6.1.1.4'
N N 0.0061 0.0033 'International Tables Vol C Tables 4.2.6.8 and 6.1.1.4'
O O 0.0106 0.0060 'International Tables Vol C Tables 4.2.6.8 and 6.1.1.4'

loop_
_geom_angle_atom_site_label_1
_geom_angle_atom_site_label_2
_geom_angle_atom_site_label_3
_geom_angle
N1 C1 C2 104.23(14)
N1 C1 C15 113.68(15)
C2 C1 C15 115.20(16)
N1 C1 H1 107.8
C2 C1 H1 107.8
C15 C1 H1 107.8
C5 C2 C3 109.76(17)
C5 C2 C1 124.81(17)
C3 C2 C1 125.42(16)
O1 C3 C2 104.71(15)
O1 C3 H3A 110.8
C2 C3 H3A 110.8
O1 C3 H3B 110.8
C2 C3 H3B 110.8
H3A C3 H3B 108.9
O1 C4 C5 104.21(15)
O1 C4 H4A 110.9
C5 C4 H4A 110.9
O1 C4 H4B 110.9
C5 C4 H4B 110.9
H4A C4 H4B 108.9
C2 C5 C4 110.75(16)
C2 C5 C6 125.71(17)
C4 C5 C6 123.50(16)
N2 C6 C5 106.07(14)
N2 C6 C14 114.98(15)
C5 C6 C14 111.91(15)
N2 C6 C7 111.36(15)
C5 C6 C7 110.10(15)
C14 C6 C7 102.48(15)
C8 C7 C12 121.46(18)
C8 C7 C6 130.20(17)
C12 C7 C6 108.24(17)
C7 C8 C9 118.65(19)
C7 C8 H8 120.7
C9 C8 H8 120.7
C10 C9 C8 120.4(2)
C10 C9 H9 119.8
C8 C9 H9 119.8
C9 C10 C11 121.15(19)
C9 C10 H10 119.4
C11 C10 H10 119.4
C12 C11 C10 118.63(19)
C12 C11 H11 120.7
C10 C11 H11 120.7
C11 C12 C7 119.75(19)
C11 C12 C13 131.84(18)
C7 C12 C13 108.41(17)
C14 C13 C12 110.39(17)
C14 C13 H13 124.8
C12 C13 H13 124.8
C13 C14 C6 110.31(18)
C13 C14 H14 124.8
C6 C14 H14 124.8
C20 C15 C16 119.08(19)
C20 C15 C1 121.86(17)
C16 C15 C1 119.06(18)
C17 C16 C15 120.3(2)
C17 C16 H16 119.8
C15 C16 H16 119.8
C18 C17 C16 120.2(2)
C18 C17 H17 119.9
C16 C17 H17 119.9
C17 C18 C19 119.8(2)
C17 C18 H18 120.1
C19 C18 H18 120.1
C18 C19 C20 119.9(2)
C18 C19 H19 120.0
C20 C19 H19 120.0
C15 C20 C19 120.61(18)
C15 C20 H20 119.7
C19 C20 H20 119.7
O2 C21 N1 126.98(19)
O2 C21 N3 127.41(18)
N1 C21 N3 105.61(16)
O3 C22 N2 127.48(17)
O3 C22 N3 126.91(18)
N2 C22 N3 105.62(16)
C24 C23 C28 121.1(2)
C24 C23 N3 121.3(2)
C28 C23 N3 117.49(19)
C23 C24 C25 119.4(2)
C23 C24 H24 120.3
C25 C24 H24 120.3
C26 C25 C24 119.7(2)
C26 C25 H25 120.1
C24 C25 H25 120.1
C25 C26 C27 121.4(2)
C25 C26 H26 119.3
C27 C26 H26 119.3
C28 C27 C26 119.4(3)
C28 C27 H27 120.3
C26 C27 H27 120.3
C27 C28 C23 118.9(2)
C27 C28 H28 120.5
C23 C28 H28 120.5
C21 N1 N2 108.87(15)
C21 N1 C1 123.27(15)
N2 N1 C1 115.15(15)
C22 N2 N1 107.24(15)
C22 N2 C6 119.78(15)
N1 N2 C6 115.25(14)
C22 N3 C21 110.85(15)
C22 N3 C23 122.69(16)
C21 N3 C23 126.28(16)
C4 O1 C3 110.43(14)
N1B C1B C2B 104.60(14)
N1B C1B C15B 112.81(14)
C2B C1B C15B 115.92(16)
N1B C1B H1B 107.7
C2B C1B H1B 107.7
C15B C1B H1B 107.7
C5B C2B C3B 110.01(16)
C5B C2B C1B 124.16(17)
C3B C2B C1B 125.73(16)
O1B C3B C2B 104.53(14)
O1B C3B H3B1 110.8
C2B C3B H3B1 110.8
O1B C3B H3B2 110.8
C2B C3B H3B2 110.8
H3B1 C3B H3B2 108.9
O1B C4B C5B 104.68(15)
O1B C4B H4B1 110.8
C5B C4B H4B1 110.8
O1B C4B H4B2 110.8
C5B C4B H4B2 110.8
H4B1 C4B H4B2 108.9
C2B C5B C4B 110.21(16)
C2B C5B C6B 126.26(17)
C4B C5B C6B 123.48(15)
N2B C6B C5B 105.97(14)
N2B C6B C14B 114.49(15)
C5B C6B C14B 112.98(14)
N2B C6B C7B 112.52(14)
C5B C6B C7B 108.65(15)
C14B C6B C7B 102.25(14)
C8B C7B C12B 121.19(17)
C8B C7B C6B 129.95(16)
C12B C7B C6B 108.55(15)
C7B C8B C9B 118.54(18)
C7B C8B H8B 120.7
C9B C8B H8B 120.7
C10B C9B C8B 120.44(19)
C10B C9B H9B 119.8
C8B C9B H9B 119.8
C9B C10B C11B 121.01(18)
C9B C10B H10B 119.5
C11B C10B H10B 119.5
C12B C11B C10B 118.59(17)
C12B C11B H11B 120.7
C10B C11B H11B 120.7
C11B C12B C7B 120.22(17)
C11B C12B C13B 131.51(17)
C7B C12B C13B 108.27(16)
C14B C13B C12B 110.40(16)
C14B C13B H13B 124.8
C12B C13B H13B 124.8
C13B C14B C6B 110.19(16)
C13B C14B H14B 124.9
C6B C14B H14B 124.9
C20B C15B C16B 118.76(18)
C20B C15B C1B 121.45(17)
C16B C15B C1B 119.77(17)
C15B C16B C17B 120.2(2)
C15B C16B H16B 119.9
C17B C16B H16B 119.9
C18B C17B C16B 120.4(2)
C18B C17B H17B 119.8
C16B C17B H17B 119.8
C19B C18B C17B 119.62(19)
C19B C18B H18B 120.2
C17B C18B H18B 120.2
C18B C19B C20B 120.1(2)
C18B C19B H19B 120.0
C20B C19B H19B 120.0
C15B C20B C19B 120.86(19)
C15B C20B H20B 119.6
C19B C20B H20B 119.6
O2B C21B N1B 126.63(17)
O2B C21B N3B 127.92(18)
N1B C21B N3B 105.44(15)
O3B C22B N2B 127.35(17)
O3B C22B N3B 127.17(17)
N2B C22B N3B 105.47(15)
C28B C23B C24B 121.06(19)
C28B C23B N3B 119.50(17)
C24B C23B N3B 119.45(18)
C23B C24B C25B 118.8(2)
C23B C24B H24B 120.6
C25B C24B H24B 120.6
C26B C25B C24B 120.3(2)
C26B C25B H25B 119.9
C24B C25B H25B 119.9
C27B C26B C25B 120.4(2)
C27B C26B H26B 119.8
C25B C26B H26B 119.8
C26B C27B C28B 119.9(2)
C26B C27B H27B 120.0
C28B C27B H27B 120.0
C23B C28B C27B 119.52(19)
C23B C28B H28B 120.2
C27B C28B H28B 120.2
C21B N1B N2B 108.71(14)
C21B N1B C1B 122.00(15)
N2B N1B C1B 115.51(14)
C22B N2B N1B 107.67(14)
C22B N2B C6B 121.53(14)
N1B N2B C6B 115.32(13)
C21B N3B C22B 111.11(15)
C21B N3B C23B 124.49(15)
C22B N3B C23B 124.36(15)
C4B O1B C3B 110.41(14)

loop_
_geom_bond_atom_site_label_1
_geom_bond_atom_site_label_2
_geom_bond_distance
C1 N1 1.480(2)
C1 C2 1.497(3)
C1 C15 1.526(3)
C1 H1 1.0
C2 C5 1.325(3)
C2 C3 1.497(3)
C3 O1 1.440(2)
C3 H3A 0.99
C3 H3B 0.99
C4 O1 1.437(2)
C4 C5 1.498(3)
C4 H4A 0.99
C4 H4B 0.99
C5 C6 1.507(2)
C6 N2 1.485(2)
C6 C14 1.520(3)
C6 C7 1.525(3)
C7 C8 1.374(3)
C7 C12 1.404(3)
C8 C9 1.394(3)
C8 H8 0.95
C9 C10 1.386(3)
C9 H9 0.95
C10 C11 1.392(3)
C10 H10 0.95
C11 C12 1.389(3)
C11 H11 0.95
C12 C13 1.464(3)
C13 C14 1.335(3)
C13 H13 0.95
C14 H14 0.95
C15 C20 1.378(3)
C15 C16 1.389(3)
C16 C17 1.389(3)
C16 H16 0.95
C17 C18 1.375(3)
C17 H17 0.95
C18 C19 1.385(3)
C18 H18 0.95
C19 C20 1.390(3)
C19 H19 0.95
C20 H20 0.95
C21 O2 1.214(2)
C21 N1 1.370(3)
C21 N3 1.398(3)
C22 O3 1.208(2)
C22 N2 1.388(2)
C22 N3 1.396(2)
C23 C24 1.358(3)
C23 C28 1.416(3)
C23 N3 1.439(2)
C24 C25 1.417(4)
C24 H24 0.95
C25 C26 1.360(4)
C25 H25 0.95
C26 C27 1.393(4)
C26 H26 0.95
C27 C28 1.388(3)
C27 H27 0.95
C28 H28 0.95
N1 N2 1.423(2)
C1B N1B 1.480(2)
C1B C2B 1.503(2)
C1B C15B 1.521(2)
C1B H1B 1.0
C2B C5B 1.327(3)
C2B C3B 1.498(3)
C3B O1B 1.441(2)
C3B H3B1 0.99
C3B H3B2 0.99
C4B O1B 1.432(2)
C4B C5B 1.499(3)
C4B H4B1 0.99
C4B H4B2 0.99
C5B C6B 1.505(2)
C6B N2B 1.488(2)
C6B C14B 1.524(2)
C6B C7B 1.527(3)
C7B C8B 1.382(3)
C7B C12B 1.396(2)
C8B C9B 1.397(3)
C8B H8B 0.95
C9B C10B 1.385(3)
C9B H9B 0.95
C10B C11B 1.393(3)
C10B H10B 0.95
C11B C12B 1.389(3)
C11B H11B 0.95
C12B C13B 1.471(3)
C13B C14B 1.335(3)
C13B H13B 0.95
C14B H14B 0.95
C15B C20B 1.386(3)
C15B C16B 1.386(3)
C16B C17B 1.387(3)
C16B H16B 0.95
C17B C18B 1.382(3)
C17B H17B 0.95
C18B C19B 1.374(3)
C18B H18B 0.95
C19B C20B 1.386(3)
C19B H19B 0.95
C20B H20B 0.95
C21B O2B 1.215(2)
C21B N1B 1.374(2)
C21B N3B 1.393(2)
C22B O3B 1.210(2)
C22B N2B 1.379(2)
C22B N3B 1.402(2)
C23B C28B 1.383(3)
C23B C24B 1.388(3)
C23B N3B 1.437(2)
C24B C25B 1.394(3)
C24B H24B 0.95
C25B C26B 1.383(4)
C25B H25B 0.95
C26B C27B 1.380(3)
C26B H26B 0.95
C27B C28B 1.390(3)
C27B H27B 0.95
C28B H28B 0.95
N1B N2B 1.425(2)
